data_1510149
loop_
_publ_author_name
'Fitz, H.'
'Mueller, B.G.'

_publ_section_title
;
 Synthese und Struktur neuer Tetrafluroaurate(III), Tl F2 (Au F4), M2 F
 (Au F4)5 (M = Bi, La, Y) und Sm (Au F4)3
;
_journal_name_full 'Zeitschrift fuer Anorganische und Allgemeine Chemie'
_journal_page_first 126
_journal_page_last 132
_journal_paper_doi 10.1002/1521-3749(200201)628:1<126::AID-ZAAC126>3.0.CO;2-K
_journal_volume 628
_journal_year 2002
_chemical_formula_sum 'Au F6 Tl'
_chemical_name_systematic 'Tl F2 (Au F4)'
_space_group_IT_number 92
_symmetry_space_group_name_Hall 'P 4abw 2nw'
_symmetry_space_group_name_H-M 'P 41 21 2'
_cell_angle_alpha 90
_cell_angle_beta 90
_cell_angle_gamma 90
_cell_formula_units_Z 8
_cell_length_a 5.7317
_cell_length_b 5.7317
_cell_length_c 27.804
_cell_volume 913.428
_citation_journal_id_ASTM ZAACAB
_cod_data_source_file gold_206.cif
_cod_data_source_block Au1F6Tl1
_cod_original_cell_volume 913.4277
_cod_original_formula_sum 'Au1 F6 Tl1'
_cod_database_code 1510149

loop_
_symmetry_equiv_pos_as_xyz
x,y,z
-y+1/2,x+1/2,z+1/4
-x,-y,z+1/2
y+1/2,-x+1/2,z+3/4
x+1/2,-y+1/2,-z+3/4
y,x,-z
-x+1/2,y+1/2,-z+1/4
-y,-x,-z+1/2

loop_
_atom_site_label
_atom_site_type_symbol
_atom_site_fract_x
_atom_site_fract_y
_atom_site_fract_z
_atom_site_occupancy
_atom_site_U_iso_or_equiv
F5 F-1 0.037 0.909 0.0767 1 0.0
F6 F-1 0.632 0.046 0.0005 1 0.0
F3 F-1 0.066 0.484 0.4118 1 0.0
F1 F-1 0.156 0.333 0.3196 1 0.0
Au1 Au+3 0.0064 0.1773 0.11778 1 0.0
F7 F-1 0.568 0.568 0 1 0.0
F4 F-1 0.165 0.165 0 1 0.0
F2 F-1 0.173 0.03 0.1686 1 0.0
Tl1 Tl+3 0.169 0.3385 0.23386 1 0.0
